data_7002437
loop_
_publ_author_name
'Labisbal, Elena'
'Rodr\'iguez, Laura'
'Souto, Oscar'
'Sousa-Pedrares, Antonio'
'Garc\'ia-V\'azquez, Jos\'e Arturo'
'Romero, Jaime'
'Sousa, Antonio'
'Y\'a\~nez, Matilde'
'Orallo, Francisco'
'Real, Jos\'e A.'

_publ_section_title
;
 Electrochemical synthesis and structural characterization of Co(II),
 Ni(II) and Cu(II) complexes of
 N,N-bis(4,5-dimethyl-2-hydroxybenzyl)-N-(2-pyridylmethyl)amine
;
_journal_issue 40
_journal_name_full 'Dalton Transactions'
_journal_page_first 8644
_journal_page_last 8656
_journal_paper_doi 10.1039/b907539a
_journal_year 2009
_chemical_formula_sum 'C49 H58.5 N4.5 Ni2 O6.5'
_chemical_formula_weight 931.92
_chemical_name_common
;
bis-(m2-N,N-bis(4,5-Dimethyl-2-oxobenzyl)-N-(2-
pyridylmethyl)amine-(aqua) di-nickel(ii) acetonitrile solvate
;
_chemical_name_systematic
;
?
;
_space_group_IT_number 14
_symmetry_cell_setting monoclinic
_symmetry_space_group_name_Hall '-P 2yn'
_symmetry_space_group_name_H-M 'P 1 21/n 1'
_atom_sites_solution_hydrogens geom
_atom_sites_solution_primary direct
_atom_sites_solution_secondary difmap
_audit_creation_method SHELXL-97
_cell_angle_alpha 90.00
_cell_angle_beta 104.000(7)
_cell_angle_gamma 90.00
_cell_formula_units_Z 4
_cell_length_a 14.083(6)
_cell_length_b 17.120(7)
_cell_length_c 19.394(8)
_cell_measurement_reflns_used 795
_cell_measurement_temperature 120(2)
_cell_measurement_theta_max 20.38
_cell_measurement_theta_min 2.38
_cell_volume 4537(3)
_computing_cell_refinement 'BRUKER Smart'
_computing_data_collection 'BRUKER Smart'
_computing_data_reduction 'Bruker SAINT'
_computing_structure_refinement 'SHELXL-97 (Sheldrick, 1997)'
_computing_structure_solution 'SHELXS-97 (Sheldrick, 1997)'
_diffrn_ambient_temperature 120(2)
_diffrn_measured_fraction_theta_full 0.994
_diffrn_measured_fraction_theta_max 0.994
_diffrn_measurement_device_type 'Smart-CCD-1000 BRUKER'
_diffrn_measurement_method 'omega scans'
_diffrn_radiation_monochromator graphite
_diffrn_radiation_source 'fine-focus sealed tube'
_diffrn_radiation_type MoK\a
_diffrn_radiation_wavelength 0.71073
_diffrn_reflns_av_R_equivalents 0.1172
_diffrn_reflns_av_sigmaI/netI 0.1350
_diffrn_reflns_limit_h_max 17
_diffrn_reflns_limit_h_min -17
_diffrn_reflns_limit_k_max 21
_diffrn_reflns_limit_k_min 0
_diffrn_reflns_limit_l_max 24
_diffrn_reflns_limit_l_min 0
_diffrn_reflns_number 38942
_diffrn_reflns_theta_full 26.48
_diffrn_reflns_theta_max 26.48
_diffrn_reflns_theta_min 1.61
_exptl_absorpt_coefficient_mu 0.885
_exptl_absorpt_correction_T_max 0.9246
_exptl_absorpt_correction_T_min 0.8641
_exptl_absorpt_correction_type multi-scan
_exptl_absorpt_process_details
;
Sheldrick, G.M. SADABS: Program for absorption correction
using area detector data. University of G\"ottingen, Germany, 1996.
;
_exptl_crystal_colour Green
_exptl_crystal_density_diffrn 1.364
_exptl_crystal_density_method 'not measured'
_exptl_crystal_description Prism
_exptl_crystal_F_000 1968
_exptl_crystal_size_max 0.17
_exptl_crystal_size_mid 0.17
_exptl_crystal_size_min 0.09
_refine_diff_density_max 0.731
_refine_diff_density_min -0.572
_refine_diff_density_rms 0.105
_refine_ls_extinction_method none
_refine_ls_goodness_of_fit_ref 0.932
_refine_ls_hydrogen_treatment mixed
_refine_ls_matrix_type full
_refine_ls_number_parameters 582
_refine_ls_number_reflns 9334
_refine_ls_number_restraints 4
_refine_ls_restrained_S_all 0.932
_refine_ls_R_factor_all 0.1320
_refine_ls_R_factor_gt 0.0597
_refine_ls_shift/su_max 0.001
_refine_ls_shift/su_mean 0.000
_refine_ls_structure_factor_coef Fsqd
_refine_ls_weighting_details 'calc w=1/[\s^2^(Fo^2^)+(0.0685P)^2^+0.0000P] where P=(Fo^2^+2Fc^2^)/3'
_refine_ls_weighting_scheme calc
_refine_ls_wR_factor_gt 0.1266
_refine_ls_wR_factor_ref 0.1481
_reflns_number_gt 4814
_reflns_number_total 9334
_reflns_threshold_expression >2sigma(I)
_cod_data_source_file b907539a.txt
_cod_data_source_block Compound3
_cod_depositor_comments
;
The following automatic conversions were performed:
'_symmetry_cell_setting' value 'Monoclinic' changed to 'monoclinic'
according to '/home/saulius/struct/CIF-dictionaries/cif_core.dic'
dictionary named 'cif_core.dic' version 2.4.1 from 2010-06-29.

Automatic conversion script
Id: cif_fix_enum 1527 2010-12-29 10:47:43Z saulius 
;
_cod_original_sg_symbol_H-M P2(1)/n
_cod_original_formula_sum 'C49 H58.50 N4.50 Ni2 O6.50'
_cod_database_code 7002437

loop_
_symmetry_equiv_pos_as_xyz
'x, y, z'
'-x+1/2, y+1/2, -z+1/2'
'-x, -y, -z'
'x-1/2, -y-1/2, z-1/2'

loop_
_atom_site_label
_atom_site_type_symbol
_atom_site_fract_x
_atom_site_fract_y
_atom_site_fract_z
_atom_site_U_iso_or_equiv
_atom_site_adp_type
_atom_site_occupancy
_atom_site_symmetry_multiplicity
_atom_site_calc_flag
_atom_site_refinement_flags
_atom_site_disorder_assembly
_atom_site_disorder_group
N1S N 0.4675(8) -0.2441(6) 0.6673(6) 0.059(3) Uiso 0.50 1 d P A 1
C1S C 0.4612(7) -0.1770(6) 0.6743(5) 0.031(2) Uiso 0.50 1 d P A 1
C2S C 0.4540(9) -0.0978(7) 0.6952(7) 0.052(3) Uiso 0.50 1 d P A 1
H1S1 H 0.4466 -0.0962 0.7442 0.078 Uiso 0.50 1 calc PR A 1
H1S2 H 0.3970 -0.0732 0.6635 0.078 Uiso 0.50 1 calc PR A 1
H1S3 H 0.5134 -0.0695 0.6923 0.078 Uiso 0.50 1 calc PR A 1
O1S O 0.4494(8) -0.2239(7) 0.6290(6) 0.090(4) Uiso 0.50 1 d P B 2
O2S O 0.4776(10) -0.0719(8) 0.6546(7) 0.130(5) Uiso 0.50 1 d P C 2
Ni1 Ni 0.45475(4) 0.09524(3) 0.88664(3) 0.01580(16) Uani 1 1 d . . .
Ni2 Ni 0.62890(4) 0.07715(3) 0.80754(3) 0.01830(16) Uani 1 1 d . . .
O1 O 0.4430(2) 0.09494(17) 0.98825(14) 0.0209(7) Uani 1 1 d . . .
O2 O 0.4805(2) 0.08505(16) 0.78688(14) 0.0186(7) Uani 1 1 d . . .
O3 O 0.6284(2) 0.02515(18) 0.71695(17) 0.0329(9) Uani 1 1 d . . .
O4 O 0.6066(2) 0.09450(16) 0.90616(14) 0.0177(7) Uani 1 1 d . . .
O5 O 0.4630(2) -0.02687(17) 0.89336(16) 0.0219(7) Uani 1 1 d D . .
O6 O 0.5963(6) -0.0556(4) 0.8137(4) 0.046(2) Uani 0.50 1 d PD . .
N1 N 0.3006(3) 0.09289(19) 0.84494(18) 0.0163(8) Uani 1 1 d . . .
N2 N 0.4274(3) 0.2156(2) 0.87779(18) 0.0189(9) Uani 1 1 d . . .
N3 N 0.7823(3) 0.06080(19) 0.84558(18) 0.0183(9) Uani 1 1 d . . .
N4 N 0.6727(3) 0.1898(2) 0.80076(18) 0.0193(9) Uani 1 1 d . . .
C1 C 0.3655(4) 0.1250(3) 1.0064(2) 0.0221(11) Uani 1 1 d . . .
C2 C 0.2705(3) 0.1132(3) 0.9656(2) 0.0206(11) Uani 1 1 d . . .
C3 C 0.1904(3) 0.1442(3) 0.9879(3) 0.0250(12) Uani 1 1 d . . .
H3 H 0.1262 0.1363 0.9592 0.030 Uiso 1 1 calc R . .
C4 C 0.2027(4) 0.1860(3) 1.0509(3) 0.0292(12) Uani 1 1 d . . .
C5 C 0.2967(4) 0.1985(3) 1.0915(2) 0.0270(12) Uani 1 1 d . . .
C6 C 0.3766(4) 0.1698(3) 1.0687(2) 0.0285(12) Uani 1 1 d . . .
H6 H 0.4408 0.1809 1.0961 0.034 Uiso 1 1 calc R . .
C7 C 0.1136(4) 0.2152(3) 1.0738(3) 0.0441(15) Uani 1 1 d . . .
H7A H 0.1071 0.1865 1.1162 0.066 Uiso 1 1 calc R . .
H7B H 0.0550 0.2068 1.0353 0.066 Uiso 1 1 calc R . .
H7C H 0.1210 0.2711 1.0848 0.066 Uiso 1 1 calc R . .
C8 C 0.3131(4) 0.2402(3) 1.1617(3) 0.0440(15) Uani 1 1 d . . .
H8A H 0.2808 0.2913 1.1547 0.066 Uiso 1 1 calc R . .
H8B H 0.3834 0.2473 1.1816 0.066 Uiso 1 1 calc R . .
H8C H 0.2856 0.2090 1.1946 0.066 Uiso 1 1 calc R . .
C9 C 0.2541(3) 0.0606(2) 0.9011(2) 0.0206(11) Uani 1 1 d . . .
H9A H 0.2818 0.0084 0.9158 0.025 Uiso 1 1 calc R . .
H9B H 0.1829 0.0544 0.8809 0.025 Uiso 1 1 calc R . .
C10 C 0.2791(3) 0.0381(2) 0.7828(2) 0.0203(10) Uani 1 1 d . . .
H10A H 0.2076 0.0291 0.7679 0.024 Uiso 1 1 calc R . .
H10B H 0.3110 -0.0127 0.7977 0.024 Uiso 1 1 calc R . .
C11 C 0.4128(3) 0.0897(2) 0.7253(2) 0.0163(10) Uani 1 1 d . . .
C12 C 0.4375(3) 0.1165(2) 0.6634(2) 0.0203(11) Uani 1 1 d . . .
H12 H 0.5033 0.1312 0.6659 0.024 Uiso 1 1 calc R . .
C13 C 0.3683(4) 0.1224(3) 0.5982(2) 0.0227(11) Uani 1 1 d . . .
C14 C 0.2711(3) 0.1029(3) 0.5936(2) 0.0235(11) Uani 1 1 d . . .
C15 C 0.2465(3) 0.0770(2) 0.6545(2) 0.0213(11) Uani 1 1 d . . .
H15 H 0.1801 0.0642 0.6517 0.026 Uiso 1 1 calc R . .
C16 C 0.3141(3) 0.0687(2) 0.7201(2) 0.0171(10) Uani 1 1 d . . .
C17 C 0.1923(4) 0.1135(3) 0.5251(2) 0.0349(13) Uani 1 1 d . . .
H17A H 0.1283 0.1004 0.5336 0.052 Uiso 1 1 calc R . .
H17B H 0.2059 0.0792 0.4883 0.052 Uiso 1 1 calc R . .
H17C H 0.1918 0.1680 0.5095 0.052 Uiso 1 1 calc R . .
C18 C 0.3998(4) 0.1514(3) 0.5334(2) 0.0327(13) Uani 1 1 d . . .
H18A H 0.3803 0.1135 0.4947 0.049 Uiso 1 1 calc R . .
H18B H 0.4710 0.1579 0.5451 0.049 Uiso 1 1 calc R . .
H18C H 0.3683 0.2018 0.5184 0.049 Uiso 1 1 calc R . .
C19 C 0.2621(3) 0.1722(2) 0.8233(2) 0.0206(11) Uani 1 1 d . . .
H19A H 0.2021 0.1808 0.8403 0.025 Uiso 1 1 calc R . .
H19B H 0.2438 0.1752 0.7708 0.025 Uiso 1 1 calc R . .
C20 C 0.3339(3) 0.2361(2) 0.8517(2) 0.0179(10) Uani 1 1 d . . .
C21 C 0.3052(4) 0.3133(3) 0.8474(2) 0.0256(12) Uani 1 1 d . . .
H21 H 0.2384 0.3267 0.8292 0.031 Uiso 1 1 calc R . .
C22 C 0.3739(4) 0.3711(3) 0.8698(2) 0.0289(12) Uani 1 1 d . . .
H22 H 0.3552 0.4245 0.8665 0.035 Uiso 1 1 calc R . .
C23 C 0.4705(4) 0.3502(3) 0.8971(2) 0.0273(12) Uani 1 1 d . . .
H23 H 0.5192 0.3889 0.9131 0.033 Uiso 1 1 calc R . .
C24 C 0.4944(3) 0.2719(2) 0.9006(2) 0.0198(10) Uani 1 1 d . . .
H24 H 0.5605 0.2571 0.9199 0.024 Uiso 1 1 calc R . .
C25 C 0.7018(4) 0.0383(3) 0.6860(3) 0.0282(12) Uani 1 1 d . . .
C26 C 0.6816(4) 0.0564(3) 0.6132(3) 0.0400(15) Uani 1 1 d . . .
H26 H 0.6153 0.0599 0.5870 0.048 Uiso 1 1 calc R . .
C27 C 0.7547(5) 0.0692(3) 0.5786(3) 0.0474(17) Uani 1 1 d . . .
C28 C 0.8537(4) 0.0625(3) 0.6160(3) 0.0390(14) Uani 1 1 d . . .
C29 C 0.8738(4) 0.0430(3) 0.6884(3) 0.0293(12) Uani 1 1 d . . .
H29 H 0.9399 0.0380 0.7144 0.035 Uiso 1 1 calc R . .
C30 C 0.7984(4) 0.0307(2) 0.7232(2) 0.0230(11) Uani 1 1 d . . .
C31 C 0.7288(5) 0.0936(4) 0.5015(3) 0.073(2) Uani 1 1 d . . .
H31A H 0.6575 0.0938 0.4836 0.110 Uiso 1 1 calc R . .
H31B H 0.7576 0.0566 0.4738 0.110 Uiso 1 1 calc R . .
H31C H 0.7546 0.1460 0.4971 0.110 Uiso 1 1 calc R . .
C32 C 0.9364(5) 0.0792(4) 0.5820(3) 0.065(2) Uani 1 1 d . . .
H32A H 0.9367 0.1350 0.5705 0.097 Uiso 1 1 calc R . .
H32B H 0.9281 0.0484 0.5384 0.097 Uiso 1 1 calc R . .
H32C H 0.9985 0.0653 0.6149 0.097 Uiso 1 1 calc R . .
C33 C 0.8194(3) 0.0044(2) 0.7994(2) 0.0223(11) Uani 1 1 d . . .
H33A H 0.7886 -0.0472 0.8017 0.027 Uiso 1 1 calc R . .
H33B H 0.8910 -0.0018 0.8178 0.027 Uiso 1 1 calc R . .
C34 C 0.7974(3) 0.0259(2) 0.9180(2) 0.0186(10) Uani 1 1 d . . .
H34A H 0.8666 0.0096 0.9343 0.022 Uiso 1 1 calc R . .
H34B H 0.7564 -0.0216 0.9147 0.022 Uiso 1 1 calc R . .
C35 C 0.6772(3) 0.1082(2) 0.9653(2) 0.0142(10) Uani 1 1 d . . .
C36 C 0.6582(3) 0.1507(2) 1.0214(2) 0.0180(10) Uani 1 1 d . . .
H36 H 0.5942 0.1711 1.0168 0.022 Uiso 1 1 calc R . .
C37 C 0.7290(3) 0.1647(2) 1.0842(2) 0.0207(11) Uani 1 1 d . . .
C38 C 0.8243(3) 0.1376(2) 1.0912(2) 0.0230(11) Uani 1 1 d . . .
C39 C 0.8441(3) 0.0954(2) 1.0347(2) 0.0199(10) Uani 1 1 d . . .
H39 H 0.9087 0.0768 1.0388 0.024 Uiso 1 1 calc R . .
C40 C 0.7733(3) 0.0793(2) 0.9724(2) 0.0178(10) Uani 1 1 d . . .
C41 C 0.7005(4) 0.2082(3) 1.1441(2) 0.0297(12) Uani 1 1 d . . .
H41A H 0.6341 0.2290 1.1273 0.045 Uiso 1 1 calc R . .
H41B H 0.7464 0.2513 1.1599 0.045 Uiso 1 1 calc R . .
H41C H 0.7025 0.1723 1.1838 0.045 Uiso 1 1 calc R . .
C42 C 0.9025(4) 0.1498(3) 1.1584(2) 0.0334(13) Uani 1 1 d . . .
H42A H 0.9636 0.1256 1.1536 0.050 Uiso 1 1 calc R . .
H42B H 0.8819 0.1259 1.1984 0.050 Uiso 1 1 calc R . .
H42C H 0.9129 0.2059 1.1672 0.050 Uiso 1 1 calc R . .
C43 C 0.8348(3) 0.1368(2) 0.8482(2) 0.0207(11) Uani 1 1 d . . .
H43A H 0.8743 0.1365 0.8124 0.025 Uiso 1 1 calc R . .
H43B H 0.8802 0.1430 0.8956 0.025 Uiso 1 1 calc R . .
C44 C 0.7652(3) 0.2052(2) 0.8343(2) 0.0184(10) Uani 1 1 d . . .
C45 C 0.7982(4) 0.2808(2) 0.8522(2) 0.0240(11) Uani 1 1 d . . .
H45 H 0.8640 0.2899 0.8775 0.029 Uiso 1 1 calc R . .
C46 C 0.7341(4) 0.3425(3) 0.8326(2) 0.0307(13) Uani 1 1 d . . .
H46 H 0.7547 0.3946 0.8448 0.037 Uiso 1 1 calc R . .
C47 C 0.6397(4) 0.3270(3) 0.7951(3) 0.0298(13) Uani 1 1 d . . .
H47 H 0.5951 0.3687 0.7794 0.036 Uiso 1 1 calc R . .
C48 C 0.6105(3) 0.2509(2) 0.7804(2) 0.0202(11) Uani 1 1 d . . .
H48 H 0.5449 0.2407 0.7554 0.024 Uiso 1 1 calc R . .
H5A H 0.496(3) -0.047(2) 0.9350(14) 0.030 Uiso 1 1 d D . .
H5B H 0.414(2) -0.053(2) 0.869(2) 0.030 Uiso 1 1 d D . .
H6A H 0.551(5) -0.086(4) 0.782(4) 0.030 Uiso 0.50 1 d PD . .
H6B H 0.550(5) -0.057(5) 0.839(4) 0.030 Uiso 0.50 1 d PD . .

loop_
_atom_site_aniso_label
_atom_site_aniso_U_11
_atom_site_aniso_U_22
_atom_site_aniso_U_33
_atom_site_aniso_U_23
_atom_site_aniso_U_13
_atom_site_aniso_U_12
Ni1 0.0184(3) 0.0178(3) 0.0115(3) 0.0022(2) 0.0041(3) 0.0022(3)
Ni2 0.0197(3) 0.0225(3) 0.0137(3) 0.0023(3) 0.0061(3) 0.0021(3)
O1 0.0218(18) 0.0296(18) 0.0129(16) 0.0056(14) 0.0073(14) 0.0090(15)
O2 0.0199(17) 0.0250(17) 0.0112(16) -0.0010(13) 0.0040(14) -0.0013(14)
O3 0.026(2) 0.037(2) 0.035(2) -0.0195(17) 0.0055(17) -0.0015(16)
O4 0.0188(17) 0.0248(17) 0.0106(16) 0.0019(13) 0.0054(14) 0.0014(14)
O5 0.025(2) 0.0241(18) 0.0129(18) -0.0006(14) -0.0031(15) -0.0017(15)
O6 0.070(6) 0.038(5) 0.039(5) 0.003(4) 0.032(4) -0.006(4)
N1 0.020(2) 0.0171(19) 0.0124(19) 0.0040(16) 0.0054(17) 0.0009(16)
N2 0.024(2) 0.018(2) 0.014(2) 0.0041(16) 0.0033(18) 0.0022(17)
N3 0.026(2) 0.0157(19) 0.015(2) 0.0012(16) 0.0084(18) 0.0025(17)
N4 0.026(2) 0.025(2) 0.0085(19) 0.0039(16) 0.0070(18) 0.0034(18)
C1 0.030(3) 0.021(2) 0.019(3) 0.009(2) 0.014(2) 0.008(2)
C2 0.021(3) 0.025(3) 0.017(3) 0.008(2) 0.005(2) 0.001(2)
C3 0.020(3) 0.031(3) 0.026(3) 0.010(2) 0.009(2) 0.005(2)
C4 0.032(3) 0.026(3) 0.037(3) 0.009(2) 0.022(3) 0.006(2)
C5 0.038(3) 0.024(3) 0.023(3) -0.004(2) 0.016(3) 0.003(2)
C6 0.031(3) 0.034(3) 0.019(3) -0.001(2) 0.003(2) 0.005(2)
C7 0.036(3) 0.043(3) 0.060(4) -0.005(3) 0.024(3) 0.004(3)
C8 0.053(4) 0.041(3) 0.043(4) -0.015(3) 0.021(3) 0.011(3)
C9 0.022(3) 0.023(2) 0.017(2) 0.007(2) 0.006(2) -0.001(2)
C10 0.018(3) 0.021(2) 0.022(3) 0.002(2) 0.005(2) -0.006(2)
C11 0.020(3) 0.015(2) 0.012(2) 0.0007(18) -0.001(2) -0.003(2)
C12 0.023(3) 0.021(2) 0.017(3) 0.003(2) 0.006(2) -0.004(2)
C13 0.035(3) 0.020(2) 0.011(2) 0.0005(19) 0.002(2) -0.006(2)
C14 0.029(3) 0.025(3) 0.012(2) -0.002(2) -0.005(2) -0.003(2)
C15 0.020(3) 0.020(2) 0.023(3) -0.005(2) 0.003(2) -0.007(2)
C16 0.020(3) 0.017(2) 0.012(2) -0.0010(18) 0.000(2) -0.004(2)
C17 0.037(3) 0.042(3) 0.022(3) 0.011(2) 0.000(3) 0.002(3)
C18 0.042(3) 0.040(3) 0.015(3) 0.003(2) 0.005(2) -0.004(3)
C19 0.026(3) 0.016(2) 0.022(3) 0.0030(19) 0.009(2) 0.002(2)
C20 0.025(3) 0.016(2) 0.013(2) 0.0018(19) 0.006(2) 0.003(2)
C21 0.023(3) 0.027(3) 0.025(3) 0.007(2) 0.003(2) 0.016(2)
C22 0.043(4) 0.014(2) 0.026(3) -0.003(2) 0.002(3) 0.002(2)
C23 0.036(3) 0.023(3) 0.021(3) -0.003(2) 0.002(2) -0.003(2)
C24 0.022(3) 0.020(2) 0.016(2) 0.0005(19) 0.002(2) -0.001(2)
C25 0.037(3) 0.030(3) 0.020(3) -0.004(2) 0.011(3) 0.011(2)
C26 0.050(4) 0.049(3) 0.019(3) -0.010(3) 0.004(3) 0.023(3)
C27 0.084(5) 0.044(3) 0.019(3) 0.007(3) 0.020(3) 0.035(3)
C28 0.059(4) 0.038(3) 0.029(3) 0.000(3) 0.028(3) 0.007(3)
C29 0.034(3) 0.028(3) 0.029(3) -0.002(2) 0.013(3) 0.000(2)
C30 0.035(3) 0.014(2) 0.022(3) -0.001(2) 0.010(2) 0.006(2)
C31 0.109(6) 0.088(5) 0.022(3) 0.014(3) 0.016(4) 0.049(5)
C32 0.086(5) 0.075(5) 0.052(4) 0.008(3) 0.052(4) 0.007(4)
C33 0.027(3) 0.017(2) 0.027(3) 0.002(2) 0.013(2) 0.011(2)
C34 0.016(3) 0.022(2) 0.018(2) 0.006(2) 0.003(2) 0.002(2)
C35 0.023(3) 0.014(2) 0.006(2) 0.0042(17) 0.003(2) -0.0039(19)
C36 0.021(3) 0.018(2) 0.014(2) 0.0010(19) 0.001(2) -0.002(2)
C37 0.027(3) 0.022(2) 0.012(2) -0.0051(19) 0.000(2) -0.006(2)
C38 0.025(3) 0.021(2) 0.020(3) 0.005(2) -0.001(2) -0.006(2)
C39 0.021(3) 0.023(2) 0.015(2) 0.003(2) 0.004(2) 0.002(2)
C40 0.023(3) 0.021(2) 0.008(2) 0.0048(19) 0.001(2) 0.004(2)
C41 0.038(3) 0.030(3) 0.017(3) -0.001(2) 0.001(2) -0.004(2)
C42 0.031(3) 0.042(3) 0.021(3) 0.001(2) -0.006(2) -0.007(3)
C43 0.024(3) 0.019(2) 0.020(3) 0.006(2) 0.006(2) -0.003(2)
C44 0.029(3) 0.012(2) 0.015(2) 0.0019(18) 0.007(2) 0.001(2)
C45 0.028(3) 0.018(2) 0.021(3) 0.001(2) -0.003(2) -0.005(2)
C46 0.052(4) 0.018(3) 0.021(3) -0.001(2) 0.007(3) -0.002(2)
C47 0.040(3) 0.018(3) 0.028(3) 0.008(2) 0.002(3) 0.012(2)
C48 0.023(3) 0.020(2) 0.015(2) 0.007(2) 0.000(2) 0.004(2)

loop_
_atom_type_symbol
_atom_type_description
_atom_type_scat_dispersion_real
_atom_type_scat_dispersion_imag
_atom_type_scat_source
C C 0.0033 0.0016 'International Tables Vol C Tables 4.2.6.8 and 6.1.1.4'
H H 0.0000 0.0000 'International Tables Vol C Tables 4.2.6.8 and 6.1.1.4'
N N 0.0061 0.0033 'International Tables Vol C Tables 4.2.6.8 and 6.1.1.4'
O O 0.0106 0.0060 'International Tables Vol C Tables 4.2.6.8 and 6.1.1.4'
Ni Ni 0.3393 1.1124 'International Tables Vol C Tables 4.2.6.8 and 6.1.1.4'

loop_
_geom_angle_atom_site_label_1
_geom_angle_atom_site_label_2
_geom_angle_atom_site_label_3
_geom_angle
_geom_angle_site_symmetry_1
_geom_angle_site_symmetry_3
_geom_angle_publ_flag
N1S C1S C2S 170.1(13) . . ?
O1 Ni1 O2 172.72(11) . . ?
O1 Ni1 O4 98.40(11) . . ?
O2 Ni1 O4 76.32(11) . . ?
O1 Ni1 O5 87.32(12) . . ?
O2 Ni1 O5 87.37(12) . . ?
O4 Ni1 O5 86.75(12) . . ?
O1 Ni1 N2 91.47(12) . . ?
O2 Ni1 N2 94.42(12) . . ?
O4 Ni1 N2 100.46(13) . . ?
O5 Ni1 N2 172.79(14) . . ?
O1 Ni1 N1 93.10(12) . . ?
O2 Ni1 N1 92.10(12) . . ?
O4 Ni1 N1 168.41(12) . . ?
O5 Ni1 N1 92.36(13) . . ?
N2 Ni1 N1 80.61(14) . . ?
O3 Ni2 O4 159.65(13) . . ?
O3 Ni2 O2 94.15(12) . . ?
O4 Ni2 O2 77.91(11) . . ?
O3 Ni2 N4 107.83(14) . . ?
O4 Ni2 N4 92.32(13) . . ?
O2 Ni2 N4 103.71(13) . . ?
O3 Ni2 N3 91.97(13) . . ?
O4 Ni2 N3 93.90(12) . . ?
O2 Ni2 N3 170.45(12) . . ?
N4 Ni2 N3 81.31(14) . . ?
O3 Ni2 O6 69.3(2) . . ?
O4 Ni2 O6 90.9(2) . . ?
O2 Ni2 O6 82.5(2) . . ?
N4 Ni2 O6 173.5(2) . . ?
N3 Ni2 O6 92.9(2) . . ?
C1 O1 Ni1 121.7(3) . . ?
C11 O2 Ni2 130.9(3) . . ?
C11 O2 Ni1 125.7(3) . . ?
Ni2 O2 Ni1 103.09(13) . . ?
C25 O3 Ni2 119.3(3) . . ?
C35 O4 Ni2 125.3(3) . . ?
C35 O4 Ni1 132.1(3) . . ?
Ni2 O4 Ni1 102.46(12) . . ?
C19 N1 C10 110.9(3) . . ?
C19 N1 C9 110.3(3) . . ?
C10 N1 C9 108.3(3) . . ?
C19 N1 Ni1 111.1(3) . . ?
C10 N1 Ni1 107.9(3) . . ?
C9 N1 Ni1 108.3(3) . . ?
C20 N2 C24 119.0(4) . . ?
C20 N2 Ni1 115.7(3) . . ?
C24 N2 Ni1 125.2(3) . . ?
C43 N3 C34 111.1(3) . . ?
C43 N3 C33 110.0(3) . . ?
C34 N3 C33 108.3(3) . . ?
C43 N3 Ni2 110.5(3) . . ?
C34 N3 Ni2 106.3(2) . . ?
C33 N3 Ni2 110.5(3) . . ?
C44 N4 C48 118.3(4) . . ?
C44 N4 Ni2 115.5(3) . . ?
C48 N4 Ni2 124.2(3) . . ?
O1 C1 C2 122.0(4) . . ?
O1 C1 C6 120.7(4) . . ?
C2 C1 C6 117.3(4) . . ?
C1 C2 C3 120.2(4) . . ?
C1 C2 C9 119.3(4) . . ?
C3 C2 C9 120.3(4) . . ?
C4 C3 C2 121.7(5) . . ?
C5 C4 C3 118.6(4) . . ?
C5 C4 C7 122.0(5) . . ?
C3 C4 C7 119.4(5) . . ?
C4 C5 C6 120.0(4) . . ?
C4 C5 C8 120.2(4) . . ?
C6 C5 C8 119.7(5) . . ?
C5 C6 C1 122.2(5) . . ?
N1 C9 C2 112.0(3) . . ?
N1 C10 C16 112.8(3) . . ?
O2 C11 C12 120.8(4) . . ?
O2 C11 C16 121.5(4) . . ?
C12 C11 C16 117.7(4) . . ?
C13 C12 C11 122.2(4) . . ?
C14 C13 C12 120.0(4) . . ?
C14 C13 C18 120.4(4) . . ?
C12 C13 C18 119.6(4) . . ?
C15 C14 C13 117.9(4) . . ?
C15 C14 C17 120.2(4) . . ?
C13 C14 C17 121.8(4) . . ?
C14 C15 C16 123.7(4) . . ?
C15 C16 C11 118.5(4) . . ?
C15 C16 C10 119.0(4) . . ?
C11 C16 C10 122.5(4) . . ?
N1 C19 C20 113.3(4) . . ?
N2 C20 C21 121.4(4) . . ?
N2 C20 C19 117.5(4) . . ?
C21 C20 C19 121.0(4) . . ?
C22 C21 C20 119.7(4) . . ?
C21 C22 C23 119.1(4) . . ?
C22 C23 C24 118.4(4) . . ?
N2 C24 C23 122.4(4) . . ?
O3 C25 C30 121.4(4) . . ?
O3 C25 C26 119.9(5) . . ?
C30 C25 C26 118.7(5) . . ?
C27 C26 C25 122.0(5) . . ?
C26 C27 C28 120.0(5) . . ?
C26 C27 C31 119.8(6) . . ?
C28 C27 C31 120.2(6) . . ?
C29 C28 C27 117.9(5) . . ?
C29 C28 C32 119.7(5) . . ?
C27 C28 C32 122.3(5) . . ?
C28 C29 C30 121.6(5) . . ?
C25 C30 C29 119.8(4) . . ?
C25 C30 C33 118.4(4) . . ?
C29 C30 C33 121.7(4) . . ?
N3 C33 C30 112.5(3) . . ?
N3 C34 C40 114.5(3) . . ?
O4 C35 C36 121.1(4) . . ?
O4 C35 C40 120.9(4) . . ?
C36 C35 C40 117.9(4) . . ?
C35 C36 C37 122.8(4) . . ?
C36 C37 C38 119.6(4) . . ?
C36 C37 C41 119.3(4) . . ?
C38 C37 C41 121.1(4) . . ?
C39 C38 C37 117.8(4) . . ?
C39 C38 C42 120.7(4) . . ?
C37 C38 C42 121.5(4) . . ?
C40 C39 C38 123.1(4) . . ?
C39 C40 C35 118.7(4) . . ?
C39 C40 C34 119.7(4) . . ?
C35 C40 C34 121.3(4) . . ?
N3 C43 C44 112.1(4) . . ?
N4 C44 C45 122.3(4) . . ?
N4 C44 C43 116.7(4) . . ?
C45 C44 C43 120.9(4) . . ?
C46 C45 C44 119.1(5) . . ?
C47 C46 C45 118.7(4) . . ?
C48 C47 C46 119.6(4) . . ?
N4 C48 C47 121.9(4) . . ?

loop_
_geom_bond_atom_site_label_1
_geom_bond_atom_site_label_2
_geom_bond_distance
_geom_bond_site_symmetry_2
_geom_bond_publ_flag
N1S C1S 1.163(14) . ?
C1S C2S 1.426(14) . ?
Ni1 O1 2.017(3) . ?
Ni1 O2 2.060(3) . ?
Ni1 O4 2.080(3) . ?
Ni1 O5 2.096(3) . ?
Ni1 N2 2.096(4) . ?
Ni1 N1 2.126(4) . ?
Ni2 O3 1.968(3) . ?
Ni2 O4 2.034(3) . ?
Ni2 O2 2.035(3) . ?
Ni2 N4 2.039(4) . ?
Ni2 N3 2.126(4) . ?
Ni2 O6 2.328(7) . ?
O1 C1 1.329(5) . ?
O2 C11 1.338(5) . ?
O3 C25 1.335(5) . ?
O4 C35 1.345(5) . ?
N1 C19 1.485(5) . ?
N1 C10 1.499(5) . ?
N1 C9 1.505(5) . ?
N2 C20 1.338(5) . ?
N2 C24 1.346(5) . ?
N3 C43 1.492(5) . ?
N3 C34 1.493(5) . ?
N3 C33 1.495(5) . ?
N4 C44 1.333(6) . ?
N4 C48 1.361(5) . ?
C1 C2 1.394(6) . ?
C1 C6 1.408(6) . ?
C2 C3 1.406(6) . ?
C2 C9 1.513(6) . ?
C3 C4 1.391(7) . ?
C4 C5 1.383(7) . ?
C4 C7 1.514(6) . ?
C5 C6 1.394(6) . ?
C5 C8 1.506(6) . ?
C10 C16 1.512(6) . ?
C11 C12 1.405(6) . ?
C11 C16 1.416(6) . ?
C12 C13 1.401(6) . ?
C13 C14 1.391(6) . ?
C13 C18 1.514(6) . ?
C14 C15 1.382(6) . ?
C14 C17 1.521(6) . ?
C15 C16 1.400(6) . ?
C19 C20 1.500(6) . ?
C20 C21 1.379(6) . ?
C21 C22 1.378(6) . ?
C22 C23 1.381(6) . ?
C23 C24 1.381(6) . ?
C25 C30 1.383(7) . ?
C25 C26 1.406(6) . ?
C26 C27 1.375(7) . ?
C27 C28 1.411(8) . ?
C27 C31 1.510(7) . ?
C28 C29 1.403(6) . ?
C28 C32 1.499(7) . ?
C29 C30 1.405(6) . ?
C30 C33 1.504(6) . ?
C34 C40 1.496(6) . ?
C35 C36 1.387(6) . ?
C35 C40 1.416(6) . ?
C36 C37 1.396(6) . ?
C37 C38 1.397(6) . ?
C37 C41 1.512(6) . ?
C38 C39 1.395(6) . ?
C38 C42 1.504(6) . ?
C39 C40 1.394(6) . ?
C43 C44 1.509(6) . ?
C44 C45 1.390(6) . ?
C45 C46 1.382(6) . ?
C46 C47 1.378(7) . ?
C47 C48 1.376(6) . ?

loop_
_geom_hbond_atom_site_label_D
_geom_hbond_atom_site_label_H
_geom_hbond_atom_site_label_A
_geom_hbond_distance_DH
_geom_hbond_distance_HA
_geom_hbond_distance_DA
_geom_hbond_angle_DHA
_geom_hbond_site_symmetry_A
O5 H5A O1 0.896(19) 1.74(2) 2.629(4) 175(4) 3_657
O6 H6B O5 0.91(2) 1.86(3) 2.747(8) 163(9) .
